data_7701535
loop_
_publ_author_name
'Gusev, Alexey'
'Nemec, Ivan'
'Herchel, Radovan'
'Riush, Irina'
'Titi\<s, J\'an'
'Bo\<ca, Roman'
'Lyssenko, Konstantin'
'Kiskin, Mikhail'
'Eremenko, Igor'
'Linert, Wolfgang'

_publ_section_title
;
 Structural and magnetic characterization of Ni(ii), Co(ii), and Fe(ii)
 binuclear complexes on a bis(pyridyl-triazolyl)alkane basis.
;
_journal_issue 28
_journal_name_full 'Dalton transactions (Cambridge, England : 2003)'
_journal_page_first 10526
_journal_page_last 10536
_journal_paper_doi 10.1039/c9dt01391a
_journal_volume 48
_journal_year 2019
_chemical_formula_sum 'C72 H114 Co4 N40 O45'
_chemical_formula_weight 2495.75
_space_group_crystal_system orthorhombic
_space_group_IT_number 52
_space_group_name_Hall '-P 2a 2bc'
_space_group_name_H-M_alt 'P n n a'
_atom_sites_solution_hydrogens mixed
_audit_creation_method SHELXL-2014/7
_audit_update_record
;
2019-05-09 deposited with the CCDC.	2019-06-06 downloaded from the CCDC.
;
_cell_angle_alpha 90
_cell_angle_beta 90
_cell_angle_gamma 90
_cell_formula_units_Z 4
_cell_length_a 16.1207(19)
_cell_length_b 42.286(5)
_cell_length_c 15.3893(18)
_cell_measurement_reflns_used 15224
_cell_measurement_temperature 150(2)
_cell_measurement_theta_max 28.931
_cell_measurement_theta_min 0.961
_cell_volume 10491(2)
_computing_cell_refinement 'Bruker SAINT'
_computing_data_collection 'Bruker APEX2'
_computing_data_reduction 'Bruker SAINT'
_computing_molecular_graphics 'Bruker SHELXTL'
_computing_publication_material 'Bruker SHELXTL'
_computing_structure_refinement 'SHELXL-97 (Sheldrick, 1997)'
_computing_structure_solution 'SHELXS-97 (Sheldrick, 1990)'
_diffrn_ambient_temperature 150(2)
_diffrn_measured_fraction_theta_full 1.000
_diffrn_measured_fraction_theta_max 1.000
_diffrn_measurement_device_type 'Bruker APEX-II CCD'
_diffrn_measurement_method '\f and \w scans'
_diffrn_radiation_type MoK\a
_diffrn_radiation_wavelength 0.71073
_diffrn_reflns_av_R_equivalents 0.0923
_diffrn_reflns_av_unetI/netI 0.0593
_diffrn_reflns_Laue_measured_fraction_full 1.000
_diffrn_reflns_Laue_measured_fraction_max 1.000
_diffrn_reflns_limit_h_max 20
_diffrn_reflns_limit_h_min -20
_diffrn_reflns_limit_k_max 54
_diffrn_reflns_limit_k_min -54
_diffrn_reflns_limit_l_max 18
_diffrn_reflns_limit_l_min -19
_diffrn_reflns_number 84325
_diffrn_reflns_point_group_measured_fraction_full 1.000
_diffrn_reflns_point_group_measured_fraction_max 1.000
_diffrn_reflns_theta_full 25.242
_diffrn_reflns_theta_max 26.999
_diffrn_reflns_theta_min 0.963
_diffrn_source 'fine-focus sealed tube'
_exptl_absorpt_coefficient_mu 0.732
_exptl_absorpt_correction_T_max 1.000
_exptl_absorpt_correction_T_min 0.861
_exptl_absorpt_correction_type multi-scan
_exptl_absorpt_process_details 'SADABS v2004/1, Sheldrick, G.M., (2004)'
_exptl_crystal_colour brown
_exptl_crystal_density_diffrn 1.580
_exptl_crystal_description prism
_exptl_crystal_F_000 5176
_exptl_crystal_size_max 0.240
_exptl_crystal_size_mid 0.180
_exptl_crystal_size_min 0.160
_refine_diff_density_max 0.805
_refine_diff_density_min -1.077
_refine_diff_density_rms 0.105
_refine_ls_extinction_method none
_refine_ls_goodness_of_fit_ref 1.149
_refine_ls_hydrogen_treatment mixed
_refine_ls_matrix_type full
_refine_ls_number_parameters 790
_refine_ls_number_reflns 11468
_refine_ls_number_restraints 30
_refine_ls_restrained_S_all 1.147
_refine_ls_R_factor_all 0.0934
_refine_ls_R_factor_gt 0.0707
_refine_ls_shift/su_max 0.001
_refine_ls_shift/su_mean 0.000
_refine_ls_structure_factor_coef Fsqd
_refine_ls_weighting_details 'w=1/[\s^2^(Fo^2^)+(0.0566P)^2^+40.2605P] where P=(Fo^2^+2Fc^2^)/3'
_refine_ls_weighting_scheme calc
_refine_ls_wR_factor_gt 0.1636
_refine_ls_wR_factor_ref 0.1707
_reflns_Friedel_coverage 0.000
_reflns_number_gt 8656
_reflns_number_total 11468
_reflns_threshold_expression 'I > 2\s(I)'
_cod_data_source_file c9dt01391a2.cif
_cod_data_source_block 3b
_cod_depositor_comments
;
The following automatic conversions were performed:

data item '_exptl_absorpt_correction_type' value 'multi scan' was
changed to 'multi-scan' in accordance with the
/home/data/users/saulius/crontab/automatic-downloads/current/RSC/lib/dictionaries/cif_core.dic
dictionary named 'cif_core.dic' version 2.4.2 last updated on
2011-04-26.

Automatic conversion script
Id: cif_fix_values 6909 2019-04-08 15:41:33Z antanas 
;
_cod_database_code 7701535
_shelx_shelxl_version_number 2014/7
_shelx_space_group_comment
;
The symmetry employed for this shelxl refinement is uniquely defined
by the following loop, which should always be used as a source of
symmetry information in preference to the above space-group names.
They are only intended as comments.
;
_shelx_estimated_absorpt_t_min 0.844
_shelx_estimated_absorpt_t_max 0.892

loop_
_space_group_symop_operation_xyz
'x, y, z'
'-x+1/2, -y, z'
'x, -y+1/2, -z+1/2'
'-x+1/2, y+1/2, -z+1/2'
'-x, -y, -z'
'x-1/2, y, -z'
'-x, y-1/2, z-1/2'
'x-1/2, -y-1/2, z-1/2'

loop_
_atom_site_label
_atom_site_type_symbol
_atom_site_fract_x
_atom_site_fract_y
_atom_site_fract_z
_atom_site_U_iso_or_equiv
_atom_site_adp_type
_atom_site_occupancy
_atom_site_site_symmetry_order
_atom_site_calc_flag
_atom_site_refinement_flags_posn
_atom_site_refinement_flags_adp
_atom_site_refinement_flags_occupancy
Co1 Co 0.16957(4) 0.25004(2) -0.03330(4) 0.01326(14) Uani 1 1 d . . .
O1 O 0.2257(2) 0.22392(8) -0.1302(2) 0.0217(7) Uani 1 1 d D . .
O2 O 0.1175(2) 0.27927(8) -0.1297(2) 0.0208(7) Uani 1 1 d D . .
N11 N 0.0875(2) 0.26972(8) 0.0616(2) 0.0141(8) Uani 1 1 d . . .
N14 N 0.2435(2) 0.22757(9) 0.0658(2) 0.0154(8) Uani 1 1 d . . .
N18 N 0.0682(2) 0.21585(9) -0.0307(2) 0.0155(8) Uani 1 1 d . . .
N26 N 0.0029(2) 0.29169(9) 0.1527(2) 0.0173(8) Uani 1 1 d . . .
H26 H -0.0293 0.3054 0.1832 0.021 Uiso 1 1 d R U .
N27 N 0.2735(2) 0.28267(9) -0.0212(2) 0.0145(8) Uani 1 1 d . . .
N33 N 0.3239(2) 0.20331(9) 0.1565(2) 0.0186(8) Uani 1 1 d . . .
H33 H 0.3417 0.1869 0.1840 0.022 Uiso 1 1 d R U .
N35 N 0.3666(3) 0.23017(9) 0.1369(2) 0.0203(8) Uani 1 1 d . . .
N51 N -0.0340(2) 0.26382(9) 0.1314(2) 0.0168(8) Uani 1 1 d . . .
C28P C 0.0098(3) 0.22097(10) 0.0314(3) 0.0145(8) Uani 1 1 d . . .
C34P C 0.1906(3) 0.17566(10) 0.1281(3) 0.0166(9) Uani 1 1 d . . .
H34A H 0.2206 0.1554 0.1338 0.020 Uiso 1 1 calc R U .
H34B H 0.1541 0.1741 0.0765 0.020 Uiso 1 1 calc R U .
C38P C 0.1366(3) 0.18075(11) 0.2094(3) 0.0159(9) Uani 1 1 d . . .
H38A H 0.1057 0.2009 0.2030 0.019 Uiso 1 1 calc R U .
H38B H 0.0954 0.1634 0.2132 0.019 Uiso 1 1 calc R U .
C44P C 0.2521(3) 0.20170(11) 0.1142(3) 0.0173(9) Uani 1 1 d . . .
C45P C 0.3304(3) 0.27444(11) 0.0394(3) 0.0169(9) Uani 1 1 d . . .
C46P C 0.1863(3) 0.18183(11) 0.2943(3) 0.0183(10) Uani 1 1 d . . .
H46A H 0.2157 0.2024 0.2980 0.022 Uiso 1 1 calc R U .
H46B H 0.2287 0.1649 0.2932 0.022 Uiso 1 1 calc R U .
C47P C 0.1322(3) 0.17773(10) 0.3754(3) 0.0166(9) Uani 1 1 d . . .
H47A H 0.0992 0.1581 0.3696 0.020 Uiso 1 1 calc R U .
H47B H 0.1684 0.1754 0.4270 0.020 Uiso 1 1 calc R U .
C48P C 0.3155(2) 0.24415(10) 0.0824(3) 0.0131(9) Uani 1 1 d . . .
C52P C 0.0753(3) 0.29524(10) 0.1111(3) 0.0159(9) Uani 1 1 d . . .
C53P C 0.0042(3) 0.16567(11) -0.0582(3) 0.0205(10) Uani 1 1 d . . .
H53P H 0.0035 0.1465 -0.0902 0.025 Uiso 1 1 calc R U .
C54P C -0.0517(3) 0.19957(11) 0.0512(3) 0.0206(10) Uani 1 1 d . . .
H54P H -0.0916 0.2041 0.0948 0.025 Uiso 1 1 calc R U .
C58P C -0.0540(3) 0.17116(11) 0.0060(3) 0.0237(11) Uani 1 1 d . . .
H58P H -0.0949 0.1557 0.0190 0.028 Uiso 1 1 calc R U .
C62P C 0.0637(3) 0.18861(10) -0.0752(3) 0.0176(9) Uani 1 1 d . . .
H62P H 0.1028 0.1849 -0.1203 0.021 Uiso 1 1 calc R U .
C68P C 0.2854(3) 0.31017(11) -0.0631(3) 0.0200(10) Uani 1 1 d . . .
H68P H 0.2468 0.3161 -0.1069 0.024 Uiso 1 1 calc R U .
C69P C 0.0191(3) 0.25130(10) 0.0756(3) 0.0154(9) Uani 1 1 d . . .
C71P C 0.3507(3) 0.33033(11) -0.0459(3) 0.0203(10) Uani 1 1 d . . .
H71P H 0.3562 0.3497 -0.0766 0.024 Uiso 1 1 calc R U .
C72P C 0.3981(3) 0.29335(11) 0.0592(3) 0.0197(10) Uani 1 1 d . . .
H72P H 0.4374 0.2868 0.1016 0.024 Uiso 1 1 calc R U .
C79P C 0.4079(3) 0.32184(11) 0.0165(3) 0.0227(10) Uani 1 1 d . . .
H79P H 0.4532 0.3354 0.0300 0.027 Uiso 1 1 calc R U .
Co2 Co 0.51448(4) -0.00482(2) 0.73018(3) 0.01228(14) Uani 1 1 d . . .
O3 O 0.61498(19) 0.01613(8) 0.66673(19) 0.0164(7) Uani 1 1 d D . .
O4 O 0.59949(19) -0.02697(7) 0.8114(2) 0.0170(7) Uani 1 1 d D . .
N1P N 0.4215(2) 0.00867(8) 0.6405(2) 0.0147(8) Uani 1 1 d . . .
N6P N 0.4274(2) -0.02062(9) 0.8257(2) 0.0146(8) Uani 1 1 d . . .
N17 N 0.5082(2) 0.03547(8) 0.8162(2) 0.0150(8) Uani 1 1 d . . .
N21 N 0.3332(2) 0.02648(9) 0.5459(2) 0.0156(8) Uani 1 1 d . . .
H21 H 0.2970 0.0401 0.5208 0.019 Uiso 1 1 d R U .
N25 N 0.3482(2) -0.03863(9) 0.9289(2) 0.0176(8) Uani 1 1 d . . .
H25 H 0.3176 -0.0513 0.9636 0.021 Uiso 1 1 d R U .
N32 N 0.3727(3) -0.00921(9) 0.9561(2) 0.0203(8) Uani 1 1 d . . .
N36 N 0.3639(2) -0.00055(9) 0.5096(2) 0.0152(8) Uani 1 1 d . . .
N39 N 0.5197(2) -0.04295(8) 0.6330(2) 0.0141(7) Uani 1 1 d . . .
C1P C 0.5048(3) 0.08065(12) 0.9465(3) 0.0250(11) Uani 1 1 d . . .
H1P H 0.5042 0.0960 0.9916 0.030 Uiso 1 1 calc R U .
C30P C 0.3420(3) 0.05815(10) 0.6819(3) 0.0147(9) Uani 1 1 d . . .
H30A H 0.3415 0.0781 0.6484 0.018 Uiso 1 1 calc R U .
H30B H 0.3824 0.0604 0.7300 0.018 Uiso 1 1 calc R U .
C37P C 0.4681(3) -0.03928(10) 0.5638(3) 0.0127(8) Uani 1 1 d . . .
C40P C 0.2238(3) 0.07916(10) 0.7747(3) 0.0157(9) Uani 1 1 d . . .
H40A H 0.2296 0.0991 0.7416 0.019 Uiso 1 1 calc R U .
H40B H 0.2588 0.0809 0.8274 0.019 Uiso 1 1 calc R U .
C42P C 0.5174(3) -0.08666(10) 0.4966(3) 0.0181(9) Uani 1 1 d . . .
H42P H 0.5161 -0.1018 0.4510 0.022 Uiso 1 1 calc R U .
C49P C 0.3675(3) 0.03155(10) 0.6241(3) 0.0123(8) Uani 1 1 d . . .
C55P C 0.2555(3) 0.05178(11) 0.7190(3) 0.0175(9) Uani 1 1 d . . .
H55A H 0.2573 0.0323 0.7547 0.021 Uiso 1 1 calc R U .
H55B H 0.2163 0.0481 0.6705 0.021 Uiso 1 1 calc R U .
C56P C 0.3816(3) -0.04544(10) 0.8509(3) 0.0138(9) Uani 1 1 d . . .
C59P C 0.4652(3) -0.06052(10) 0.4951(3) 0.0160(9) Uani 1 1 d . . .
H59P H 0.4281 -0.0572 0.4479 0.019 Uiso 1 1 calc R U .
C60P C 0.4168(3) -0.01088(10) 0.5687(3) 0.0134(9) Uani 1 1 d . . .
C61P C 0.4203(3) 0.00046(11) 0.8922(3) 0.0167(9) Uani 1 1 d . . .
C63P C 0.5716(3) -0.09017(11) 0.5663(3) 0.0179(9) Uani 1 1 d . . .
H63P H 0.6087 -0.1076 0.5687 0.021 Uiso 1 1 calc R U .
C65P C 0.1328(3) 0.07519(10) 0.8024(3) 0.0144(9) Uani 1 1 d . . .
H65A H 0.1166 0.0933 0.8393 0.017 Uiso 1 1 calc R U .
H65B H 0.0972 0.0754 0.7500 0.017 Uiso 1 1 calc R U .
C66P C 0.5494(3) 0.06272(11) 0.8075(3) 0.0163(9) Uani 1 1 d . . .
H66P H 0.5793 0.0664 0.7553 0.020 Uiso 1 1 calc R U .
C70P C 0.5708(3) -0.06786(10) 0.6321(3) 0.0168(9) Uani 1 1 d . . .
H70P H 0.6084 -0.0704 0.6791 0.020 Uiso 1 1 calc R U .
C73P C 0.4638(3) 0.03087(10) 0.8891(3) 0.0145(9) Uani 1 1 d . . .
C76P C 0.5503(3) 0.08584(11) 0.8718(3) 0.0220(10) Uani 1 1 d . . .
H76P H 0.5814 0.1047 0.8645 0.026 Uiso 1 1 calc R U .
C78P C 0.4602(3) 0.05295(12) 0.9551(3) 0.0223(10) Uani 1 1 d . . .
H78P H 0.4277 0.0492 1.0054 0.027 Uiso 1 1 calc R U .
O1S O 0.3128(2) 0.11716(8) 0.0566(2) 0.0214(7) Uani 1 1 d . . .
O2S O 0.2640(2) 0.06991(8) 0.0377(2) 0.0261(8) Uani 1 1 d . . .
O3S O 0.1995(2) 0.11043(8) -0.0179(2) 0.0241(8) Uani 1 1 d . . .
N1S N 0.2588(2) 0.09909(9) 0.0252(2) 0.0184(8) Uani 1 1 d . . .
O4S O 0.3790(2) 0.14810(8) 0.2393(2) 0.0239(7) Uani 1 1 d . . .
O5S O 0.4788(2) 0.18060(7) 0.2688(2) 0.0235(7) Uani 1 1 d . . .
O6S O 0.5009(2) 0.12994(8) 0.2708(2) 0.0234(7) Uani 1 1 d . . .
N2S N 0.4538(3) 0.15314(9) 0.2602(2) 0.0184(8) Uani 1 1 d . . .
O7S O 0.4111(2) 0.17164(8) 0.7586(2) 0.0287(8) Uani 1 1 d . . .
O8S O 0.4707(2) 0.13193(9) 0.6949(2) 0.0276(8) Uani 1 1 d . . .
O9S O 0.3805(2) 0.12397(9) 0.7970(3) 0.0374(10) Uani 1 1 d . . .
N3S N 0.4206(2) 0.14210(10) 0.7499(3) 0.0220(9) Uani 1 1 d . . .
O10S O 0.2371(2) 0.06571(8) 0.4447(2) 0.0247(8) Uani 1 1 d . . .
O11S O 0.2173(3) 0.09760(10) 0.5537(2) 0.0394(10) Uani 1 1 d . . .
O12S O 0.2006(3) 0.11414(10) 0.4234(3) 0.0520(13) Uani 1 1 d . . .
N4S N 0.2188(3) 0.09251(10) 0.4742(3) 0.0243(9) Uani 1 1 d . . .
O1W O 0.5126(3) 0.2500 0.2500 0.0169(9) Uani 1 2 d DS T P
O2W O 0.3334(3) 0.2500 0.7500 0.0208(10) Uani 1 2 d DS T P
O3W O 0.7579(3) 0.16262(9) 0.1167(3) 0.0357(10) Uani 1 1 d D . .
O4W O 0.1061(2) 0.15455(8) 0.5946(2) 0.0305(9) Uani 1 1 d D . .
O5W O 0.4395(2) 0.08627(8) 0.1444(2) 0.0203(7) Uani 1 1 d D . .
O6W O 0.2500 0.0000 0.0887(3) 0.0169(9) Uani 1 2 d DS T P
O7W O 0.2375(2) 0.03774(8) 0.2309(2) 0.0179(7) Uani 1 1 d D . .
O8W O 0.2377(2) 0.10174(9) 0.2478(2) 0.0301(8) Uani 1 1 d D . .
H1A H 0.239(4) 0.2046(5) -0.126(4) 0.045 Uiso 1 1 d D U .
H1B H 0.256(3) 0.2313(11) -0.171(3) 0.045 Uiso 1 1 d D U .
H2A H 0.106(4) 0.2988(4) -0.125(4) 0.045 Uiso 1 1 d D U .
H2B H 0.083(3) 0.2717(11) -0.165(3) 0.045 Uiso 1 1 d D U .
H3A H 0.658(2) 0.0218(14) 0.695(3) 0.045 Uiso 1 1 d D U .
H3B H 0.632(3) 0.0117(14) 0.6161(16) 0.045 Uiso 1 1 d D U .
H4A H 0.586(3) -0.0458(5) 0.825(4) 0.045 Uiso 1 1 d D U .
H4B H 0.6488(16) -0.0283(12) 0.792(4) 0.045 Uiso 1 1 d D U .
H1W H 0.488(4) 0.2346(10) 0.226(4) 0.045 Uiso 1 1 d D U .
H2W H 0.363(3) 0.2420(14) 0.711(3) 0.045 Uiso 1 1 d D U .
H3WA H 0.740(3) 0.1483(9) 0.083(3) 0.045 Uiso 1 1 d D U .
H3WB H 0.793(3) 0.1534(11) 0.149(3) 0.045 Uiso 1 1 d D U .
H4WA H 0.131(4) 0.1393(9) 0.570(3) 0.045 Uiso 1 1 d D U .
H4WB H 0.088(4) 0.1469(11) 0.642(2) 0.045 Uiso 1 1 d D U .
H5WA H 0.399(3) 0.0943(12) 0.117(3) 0.045 Uiso 1 1 d D U .
H5WB H 0.455(3) 0.1000(10) 0.181(3) 0.045 Uiso 1 1 d D U .
H6W H 0.288(3) 0.0026(16) 0.051(3) 0.045 Uiso 1 1 d D U .
H7WA H 0.236(4) 0.0578(3) 0.229(3) 0.045 Uiso 1 1 d D U .
H7WB H 0.231(4) 0.0313(11) 0.1791(14) 0.045 Uiso 1 1 d D U .
H8WA H 0.226(3) 0.1050(14) 0.3008(13) 0.045 Uiso 1 1 d D U .
H8WB H 0.283(2) 0.1112(14) 0.239(3) 0.045 Uiso 1 1 d D U .

loop_
_atom_site_aniso_label
_atom_site_aniso_U_11
_atom_site_aniso_U_22
_atom_site_aniso_U_33
_atom_site_aniso_U_23
_atom_site_aniso_U_13
_atom_site_aniso_U_12
Co1 0.0119(3) 0.0171(3) 0.0107(3) 0.0010(2) -0.0004(2) -0.0006(2)
O1 0.0247(18) 0.0220(18) 0.0186(17) 0.0016(14) 0.0097(14) -0.0003(14)
O2 0.0232(18) 0.0220(17) 0.0172(17) 0.0004(13) -0.0083(14) -0.0014(14)
N11 0.0167(19) 0.0139(18) 0.0118(17) 0.0005(14) -0.0017(14) -0.0001(15)
N14 0.0157(19) 0.0182(19) 0.0122(17) -0.0003(14) 0.0007(15) 0.0014(15)
N18 0.0150(19) 0.0183(19) 0.0130(18) 0.0028(15) -0.0011(15) 0.0003(15)
N26 0.019(2) 0.0202(19) 0.0129(18) -0.0028(15) 0.0031(15) -0.0003(15)
N27 0.0111(18) 0.0194(19) 0.0131(18) 0.0001(14) 0.0010(14) -0.0017(15)
N33 0.017(2) 0.022(2) 0.0173(19) 0.0050(15) -0.0027(16) 0.0010(16)
N35 0.023(2) 0.024(2) 0.0138(19) 0.0019(16) 0.0020(16) -0.0007(17)
N51 0.0150(19) 0.020(2) 0.0153(19) -0.0009(15) 0.0006(15) -0.0003(15)
C28P 0.014(2) 0.020(2) 0.0093(19) 0.0021(16) 0.0010(17) 0.0013(17)
C34P 0.019(2) 0.018(2) 0.012(2) -0.0012(17) -0.0006(17) 0.0007(18)
C38P 0.013(2) 0.022(2) 0.012(2) 0.0006(17) 0.0010(17) -0.0023(18)
C44P 0.021(2) 0.019(2) 0.012(2) -0.0017(17) 0.0014(19) 0.0033(18)
C45P 0.012(2) 0.025(2) 0.013(2) -0.0036(18) 0.0037(17) -0.0016(18)
C46P 0.022(2) 0.017(2) 0.016(2) -0.0031(17) -0.0025(19) 0.0010(18)
C47P 0.018(2) 0.018(2) 0.013(2) -0.0009(17) -0.0006(18) 0.0025(18)
C48P 0.0045(19) 0.021(2) 0.014(2) -0.0018(17) -0.0024(15) 0.0029(16)
C52P 0.020(2) 0.018(2) 0.010(2) 0.0038(16) -0.0018(18) -0.0007(18)
C53P 0.025(3) 0.021(2) 0.016(2) -0.0015(17) -0.0035(19) -0.0030(19)
C54P 0.020(2) 0.026(3) 0.016(2) 0.0017(19) 0.0009(19) -0.004(2)
C58P 0.025(3) 0.024(2) 0.022(2) 0.004(2) -0.004(2) -0.010(2)
C62P 0.020(2) 0.020(2) 0.013(2) -0.0007(17) 0.0010(18) -0.0003(19)
C68P 0.018(2) 0.024(2) 0.018(2) 0.0013(19) 0.0014(19) 0.0009(19)
C69P 0.018(2) 0.021(2) 0.007(2) 0.0023(16) -0.0079(17) -0.0005(19)
C71P 0.023(3) 0.017(2) 0.021(2) 0.0014(18) 0.0070(19) -0.0003(19)
C72P 0.015(2) 0.026(3) 0.018(2) -0.0036(19) -0.0017(18) 0.0011(19)
C79P 0.019(2) 0.026(3) 0.022(3) -0.0060(19) 0.001(2) -0.005(2)
Co2 0.0134(3) 0.0156(3) 0.0078(3) -0.0003(2) 0.0004(2) -0.0004(2)
O3 0.0140(16) 0.0266(17) 0.0085(15) -0.0027(13) 0.0000(12) -0.0021(13)
O4 0.0145(16) 0.0226(17) 0.0139(16) 0.0015(13) 0.0011(13) 0.0003(13)
N1P 0.0189(19) 0.0146(18) 0.0106(17) 0.0001(14) 0.0034(14) -0.0003(15)
N6P 0.0138(18) 0.0179(19) 0.0121(18) 0.0006(14) 0.0006(14) -0.0006(15)
N17 0.0169(19) 0.0161(18) 0.0119(18) -0.0009(14) -0.0028(15) 0.0005(15)
N21 0.0173(19) 0.0174(19) 0.0121(18) 0.0002(14) 0.0010(15) 0.0032(15)
N25 0.017(2) 0.024(2) 0.0125(18) -0.0009(15) 0.0024(15) -0.0070(16)
N32 0.026(2) 0.021(2) 0.0143(19) -0.0034(15) 0.0053(16) -0.0048(17)
N36 0.0147(18) 0.0178(18) 0.0131(18) -0.0018(15) 0.0004(14) 0.0019(15)
N39 0.0152(18) 0.0172(18) 0.0098(17) 0.0009(14) 0.0019(15) -0.0015(15)
C1P 0.032(3) 0.025(3) 0.018(2) -0.0093(19) 0.005(2) -0.001(2)
C30P 0.012(2) 0.019(2) 0.013(2) -0.0041(17) 0.0003(17) 0.0006(17)
C37P 0.011(2) 0.017(2) 0.010(2) 0.0017(16) 0.0022(16) -0.0019(16)
C40P 0.016(2) 0.017(2) 0.014(2) -0.0015(17) 0.0054(17) -0.0014(17)
C42P 0.018(2) 0.019(2) 0.017(2) -0.0045(17) 0.0020(19) -0.0042(18)
C49P 0.011(2) 0.014(2) 0.011(2) 0.0010(16) 0.0017(16) -0.0025(16)
C55P 0.019(2) 0.018(2) 0.015(2) -0.0011(17) 0.0064(18) 0.0002(18)
C56P 0.011(2) 0.023(2) 0.0075(19) 0.0012(16) -0.0009(16) 0.0021(17)
C59P 0.017(2) 0.018(2) 0.013(2) -0.0014(17) 0.0020(17) -0.0045(18)
C60P 0.017(2) 0.016(2) 0.0067(19) -0.0003(16) 0.0001(16) -0.0039(17)
C61P 0.021(2) 0.020(2) 0.0090(19) -0.0003(17) 0.0021(17) -0.0004(18)
C63P 0.018(2) 0.017(2) 0.019(2) -0.0006(18) 0.0003(19) 0.0007(18)
C65P 0.012(2) 0.017(2) 0.014(2) -0.0007(17) 0.0029(17) -0.0010(17)
C66P 0.012(2) 0.022(2) 0.015(2) 0.0024(18) -0.0004(17) -0.0003(18)
C70P 0.019(2) 0.020(2) 0.012(2) 0.0026(17) 0.0000(18) 0.0015(18)
C73P 0.010(2) 0.022(2) 0.012(2) -0.0002(17) 0.0005(16) 0.0029(17)
C76P 0.025(3) 0.018(2) 0.022(2) -0.0030(19) 0.003(2) -0.0063(19)
C78P 0.025(3) 0.028(3) 0.014(2) -0.0035(19) 0.0039(19) -0.003(2)
O1S 0.0169(17) 0.0220(17) 0.0252(18) -0.0024(14) -0.0041(14) -0.0060(13)
O2S 0.032(2) 0.0182(18) 0.0278(19) 0.0009(14) -0.0109(15) -0.0048(15)
O3S 0.0224(18) 0.0276(18) 0.0222(18) 0.0021(14) -0.0077(14) -0.0012(15)
N1S 0.019(2) 0.022(2) 0.0145(19) -0.0014(15) 0.0004(16) -0.0041(16)
O4S 0.0157(17) 0.0272(18) 0.0287(19) 0.0012(15) -0.0041(14) 0.0004(14)
O5S 0.032(2) 0.0181(16) 0.0208(17) -0.0022(13) -0.0025(15) -0.0032(14)
O6S 0.0185(18) 0.0216(17) 0.0300(19) -0.0026(14) -0.0100(14) 0.0051(14)
N2S 0.023(2) 0.022(2) 0.0106(18) -0.0001(15) 0.0014(15) 0.0001(16)
O7S 0.037(2) 0.0233(18) 0.0258(19) 0.0002(15) 0.0116(16) -0.0013(16)
O8S 0.0224(19) 0.035(2) 0.0250(19) -0.0019(15) 0.0054(15) 0.0035(15)
O9S 0.033(2) 0.029(2) 0.049(3) 0.0001(18) 0.0184(19) -0.0103(17)
N3S 0.0155(19) 0.031(2) 0.019(2) -0.0017(17) -0.0023(17) -0.0042(17)
O10S 0.0217(18) 0.0229(18) 0.0294(19) 0.0031(14) -0.0072(15) 0.0047(14)
O11S 0.047(3) 0.054(3) 0.0178(19) -0.0023(17) -0.0032(17) 0.010(2)
O12S 0.090(4) 0.032(2) 0.034(2) 0.0106(18) 0.000(2) 0.030(2)
N4S 0.022(2) 0.028(2) 0.023(2) 0.0039(18) 0.0005(17) 0.0039(18)
O1W 0.017(2) 0.017(2) 0.017(2) -0.0023(17) 0.000 0.000
O2W 0.019(2) 0.027(3) 0.017(2) -0.001(2) 0.000 0.000
O3W 0.041(2) 0.0232(19) 0.043(2) -0.0083(17) -0.0193(19) 0.0081(17)
O4W 0.034(2) 0.027(2) 0.031(2) 0.0012(16) 0.0165(17) -0.0005(16)
O5W 0.0254(19) 0.0207(17) 0.0147(17) -0.0012(13) -0.0021(14) -0.0002(14)
O6W 0.020(2) 0.022(2) 0.009(2) 0.000 0.000 -0.0011(19)
O7W 0.0166(17) 0.0221(17) 0.0149(16) -0.0009(13) 0.0015(13) 0.0005(13)
O8W 0.035(2) 0.0267(19) 0.028(2) -0.0009(16) 0.0090(17) -0.0030(16)

loop_
_atom_type_symbol
_atom_type_description
_atom_type_scat_dispersion_real
_atom_type_scat_dispersion_imag
_atom_type_scat_source
C C 0.0033 0.0016 'International Tables Vol C Tables 4.2.6.8 and 6.1.1.4'
H H 0.0000 0.0000 'International Tables Vol C Tables 4.2.6.8 and 6.1.1.4'
Co Co 0.3494 0.9721 'International Tables Vol C Tables 4.2.6.8 and 6.1.1.4'
N N 0.0061 0.0033 'International Tables Vol C Tables 4.2.6.8 and 6.1.1.4'
O O 0.0106 0.0060 'International Tables Vol C Tables 4.2.6.8 and 6.1.1.4'

loop_
_geom_angle_atom_site_label_1
_geom_angle_atom_site_label_2
_geom_angle_atom_site_label_3
_geom_angle
_geom_angle_site_symmetry_1
_geom_angle_site_symmetry_3
O1 Co1 O2 88.84(13) . .
O1 Co1 N11 166.48(14) . .
O2 Co1 N11 90.38(14) . .
O1 Co1 N14 91.88(14) . .
O2 Co1 N14 167.78(14) . .
N11 Co1 N14 91.73(14) . .
O1 Co1 N27 93.65(14) . .
O2 Co1 N27 89.70(13) . .
N11 Co1 N27 99.83(14) . .
N14 Co1 N27 78.08(14) . .
O1 Co1 N18 89.23(14) . .
O2 Co1 N18 95.94(13) . .
N11 Co1 N18 77.43(14) . .
N14 Co1 N18 96.27(14) . .
N27 Co1 N18 173.73(14) . .
Co1 O1 H1A 124(4) . .
Co1 O1 H1B 126(4) . .
H1A O1 H1B 106(2) . .
Co1 O2 H2A 126(4) . .
Co1 O2 H2B 120(4) . .
H2A O2 H2B 106(2) . .
C52P N11 C69P 104.6(4) . .
C52P N11 Co1 142.7(3) . .
C69P N11 Co1 112.6(3) . .
C44P N14 C48P 103.1(4) . .
C44P N14 Co1 144.7(3) . .
C48P N14 Co1 111.9(3) . .
C62P N18 C28P 117.3(4) . .
C62P N18 Co1 126.9(3) . .
C28P N18 Co1 115.2(3) . .
C52P N26 N51 111.2(4) . .
C52P N26 H26 132.4 . .
N51 N26 H26 115.2 . .
C68P N27 C45P 117.2(4) . .
C68P N27 Co1 128.1(3) . .
C45P N27 Co1 114.7(3) . .
C44P N33 N35 112.0(4) . .
C44P N33 H33 119.3 . .
N35 N33 H33 127.7 . .
C48P N35 N33 101.5(4) . .
C69P N51 N26 102.7(4) . .
N18 C28P C54P 123.3(4) . .
N18 C28P C69P 113.4(4) . .
C54P C28P C69P 123.3(4) . .
C44P C34P C38P 112.8(4) . .
C44P C34P H34A 109.0 . .
C38P C34P H34A 109.0 . .
C44P C34P H34B 109.0 . .
C38P C34P H34B 109.0 . .
H34A C34P H34B 107.8 . .
C46P C38P C34P 113.6(4) . .
C46P C38P H38A 108.8 . .
C34P C38P H38A 108.8 . .
C46P C38P H38B 108.8 . .
C34P C38P H38B 108.8 . .
H38A C38P H38B 107.7 . .
N33 C44P N14 108.8(4) . .
N33 C44P C34P 123.0(4) . .
N14 C44P C34P 128.0(4) . .
N27 C45P C72P 122.5(4) . .
N27 C45P C48P 115.2(4) . .
C72P C45P C48P 122.3(4) . .
C38P C46P C47P 113.1(4) . .
C38P C46P H46A 109.0 . .
C47P C46P H46A 109.0 . .
C38P C46P H46B 109.0 . .
C47P C46P H46B 109.0 . .
H46A C46P H46B 107.8 . .
C52P C47P C46P 112.3(4) 3 .
C52P C47P H47A 109.1 3 .
C46P C47P H47A 109.1 . .
C52P C47P H47B 109.1 3 .
C46P C47P H47B 109.1 . .
H47A C47P H47B 107.9 . .
N35 C48P N14 114.6(4) . .
N35 C48P C45P 125.4(4) . .
N14 C48P C45P 120.0(4) . .
N11 C52P N26 108.1(4) . .
N11 C52P C47P 127.8(4) . 3
N26 C52P C47P 124.0(4) . 3
C58P C53P C62P 119.1(4) . .
C58P C53P H53P 120.4 . .
C62P C53P H53P 120.4 . .
C28P C54P C58P 118.5(4) . .
C28P C54P H54P 120.8 . .
C58P C54P H54P 120.8 . .
C53P C58P C54P 119.0(4) . .
C53P C58P H58P 120.5 . .
C54P C58P H58P 120.5 . .
N18 C62P C53P 122.7(4) . .
N18 C62P H62P 118.7 . .
C53P C62P H62P 118.7 . .
N27 C68P C71P 123.4(4) . .
N27 C68P H68P 118.3 . .
C71P C68P H68P 118.3 . .
N51 C69P N11 113.3(4) . .
N51 C69P C28P 126.0(4) . .
N11 C69P C28P 120.7(4) . .
C79P C71P C68P 118.9(4) . .
C79P C71P H71P 120.6 . .
C68P C71P H71P 120.6 . .
C79P C72P C45P 119.2(4) . .
C79P C72P H72P 120.4 . .
C45P C72P H72P 120.4 . .
C72P C79P C71P 118.9(4) . .
C72P C79P H79P 120.6 . .
C71P C79P H79P 120.6 . .
O4 Co2 O3 87.74(13) . .
O4 Co2 N1P 168.84(13) . .
O3 Co2 N1P 97.49(13) . .
O4 Co2 N6P 83.02(13) . .
O3 Co2 N6P 164.24(13) . .
N1P Co2 N6P 93.89(14) . .
O4 Co2 N17 91.04(13) . .
O3 Co2 N17 89.34(13) . .
N1P Co2 N17 98.84(14) . .
N6P Co2 N17 78.13(14) . .
O4 Co2 N39 93.04(13) . .
O3 Co2 N39 87.90(13) . .
N1P Co2 N39 77.38(14) . .
N6P Co2 N39 105.27(14) . .
N17 Co2 N39 174.98(13) . .
Co2 O3 H3A 120(4) . .
Co2 O3 H3B 126(4) . .
H3A O3 H3B 106(2) . .
Co2 O4 H4A 114(4) . .
Co2 O4 H4B 116(4) . .
H4A O4 H4B 105(2) . .
C49P N1P C60P 104.4(4) . .
C49P N1P Co2 141.8(3) . .
C60P N1P Co2 113.5(3) . .
C56P N6P C61P 104.4(4) . .
C56P N6P Co2 143.6(3) . .
C61P N6P Co2 111.5(3) . .
C66P N17 C73P 118.2(4) . .
C66P N17 Co2 126.5(3) . .
C73P N17 Co2 115.0(3) . .
C49P N21 N36 110.6(4) . .
C49P N21 H21 123.1 . .
N36 N21 H21 126.2 . .
C56P N25 N32 110.5(4) . .
C56P N25 H25 128.3 . .
N32 N25 H25 121.0 . .
C61P N32 N25 102.8(4) . .
C60P N36 N21 103.2(3) . .
C70P N39 C37P 117.3(4) . .
C70P N39 Co2 127.5(3) . .
C37P N39 Co2 115.1(3) . .
C76P C1P C78P 119.4(4) . .
C76P C1P H1P 120.3 . .
C78P C1P H1P 120.3 . .
C49P C30P C55P 109.9(4) . .
C49P C30P H30A 109.7 . .
C55P C30P H30A 109.7 . .
C49P C30P H30B 109.7 . .
C55P C30P H30B 109.7 . .
H30A C30P H30B 108.2 . .
N39 C37P C59P 122.9(4) . .
N39 C37P C60P 113.6(4) . .
C59P C37P C60P 123.6(4) . .
C55P C40P C65P 113.1(4) . .
C55P C40P H40A 109.0 . .
C65P C40P H40A 109.0 . .
C55P C40P H40B 109.0 . .
C65P C40P H40B 109.0 . .
H40A C40P H40B 107.8 . .
C59P C42P C63P 118.5(4) . .
C59P C42P H42P 120.7 . .
C63P C42P H42P 120.7 . .
N1P C49P N21 108.9(4) . .
N1P C49P C30P 128.2(4) . .
N21 C49P C30P 122.8(4) . .
C30P C55P C40P 112.4(4) . .
C30P C55P H55A 109.1 . .
C40P C55P H55A 109.1 . .
C30P C55P H55B 109.1 . .
C40P C55P H55B 109.1 . .
H55A C55P H55B 107.9 . .
N6P C56P N25 108.1(4) . .
N6P C56P C65P 127.3(4) . 2
N25 C56P C65P 124.6(4) . 2
C37P C59P C42P 118.8(4) . .
C37P C59P H59P 120.6 . .
C42P C59P H59P 120.6 . .
N36 C60P N1P 112.8(4) . .
N36 C60P C37P 127.0(4) . .
N1P C60P C37P 120.2(4) . .
N32 C61P N6P 114.1(4) . .
N32 C61P C73P 125.3(4) . .
N6P C61P C73P 120.6(4) . .
C70P C63P C42P 119.0(4) . .
C70P C63P H63P 120.5 . .
C42P C63P H63P 120.5 . .
C56P C65P C40P 112.5(4) 2 .
C56P C65P H65A 109.1 2 .
C40P C65P H65A 109.1 . .
C56P C65P H65B 109.1 2 .
C40P C65P H65B 109.1 . .
H65A C65P H65B 107.8 . .
N17 C66P C76P 122.7(4) . .
N17 C66P H66P 118.7 . .
C76P C66P H66P 118.7 . .
N39 C70P C63P 123.4(4) . .
N39 C70P H70P 118.3 . .
C63P C70P H70P 118.3 . .
N17 C73P C78P 122.5(4) . .
N17 C73P C61P 114.2(4) . .
C78P C73P C61P 123.3(4) . .
C1P C76P C66P 118.4(4) . .
C1P C76P H76P 120.8 . .
C66P C76P H76P 120.8 . .
C73P C78P C1P 118.8(4) . .
C73P C78P H78P 120.6 . .
C1P C78P H78P 120.6 . .
O1S N1S O2S 119.7(4) . .
O1S N1S O3S 119.8(4) . .
O2S N1S O3S 120.5(4) . .
O5S N2S O6S 121.7(4) . .
O5S N2S O4S 119.7(4) . .
O6S N2S O4S 118.7(4) . .
O9S N3S O8S 121.5(4) . .
O9S N3S O7S 119.1(4) . .
O8S N3S O7S 119.4(4) . .
O12S N4S O11S 119.3(4) . .
O12S N4S O10S 119.6(4) . .
O11S N4S O10S 121.1(4) . .
H3WA O3W H3WB 105(2) . .
H4WA O4W H4WB 104(2) . .
H5WA O5W H5WB 106(2) . .
H7WA O7W H7WB 106(2) . .
H8WA O8W H8WB 106(2) . .

loop_
_geom_bond_atom_site_label_1
_geom_bond_atom_site_label_2
_geom_bond_distance
_geom_bond_site_symmetry_2
Co1 O1 2.064(3) .
Co1 O2 2.105(3) .
Co1 N11 2.139(4) .
Co1 N14 2.156(4) .
Co1 N27 2.178(4) .
Co1 N18 2.182(4) .
O1 H1A 0.849(10) .
O1 H1B 0.850(10) .
O2 H2A 0.849(10) .
O2 H2B 0.847(10) .
N11 C52P 1.335(6) .
N11 C69P 1.367(6) .
N14 C44P 1.331(6) .
N14 C48P 1.379(6) .
N18 C62P 1.342(6) .
N18 C28P 1.359(5) .
N26 C52P 1.339(6) .
N26 N51 1.360(5) .
N26 H26 0.9077 .
N27 C68P 1.343(6) .
N27 C45P 1.354(6) .
N33 C44P 1.329(6) .
N33 N35 1.362(5) .
N33 H33 0.8613 .
N35 C48P 1.316(6) .
N51 C69P 1.323(6) .
C28P C54P 1.377(6) .
C28P C69P 1.460(6) .
C34P C44P 1.498(6) .
C34P C38P 1.540(6) .
C34P H34A 0.9900 .
C34P H34B 0.9900 .
C38P C46P 1.534(6) .
C38P H38A 0.9900 .
C38P H38B 0.9900 .
C45P C72P 1.387(6) .
C45P C48P 1.462(6) .
C46P C47P 1.532(6) .
C46P H46A 0.9900 .
C46P H46B 0.9900 .
C47P C52P 1.481(6) 3
C47P H47A 0.9900 .
C47P H47B 0.9900 .
C52P C47P 1.481(6) 3
C53P C58P 1.381(7) .
C53P C62P 1.389(6) .
C53P H53P 0.9500 .
C54P C58P 1.388(7) .
C54P H54P 0.9500 .
C58P H58P 0.9500 .
C62P H62P 0.9500 .
C68P C71P 1.381(7) .
C68P H68P 0.9500 .
C71P C79P 1.378(7) .
C71P H71P 0.9500 .
C72P C79P 1.381(7) .
C72P H72P 0.9500 .
C79P H79P 0.9500 .
Co2 O4 2.078(3) .
Co2 O3 2.089(3) .
Co2 N1P 2.116(4) .
Co2 N6P 2.140(4) .
Co2 N17 2.160(4) .
Co2 N39 2.201(4) .
O3 H3A 0.848(10) .
O3 H3B 0.848(10) .
O4 H4A 0.850(10) .
O4 H4B 0.850(10) .
N1P C49P 1.326(6) .
N1P C60P 1.382(5) .
N6P C56P 1.340(6) .
N6P C61P 1.362(5) .
N17 C66P 1.337(6) .
N17 C73P 1.344(6) .
N21 C49P 1.342(6) .
N21 N36 1.365(5) .
N21 H21 0.9066 .
N25 C56P 1.346(5) .
N25 N32 1.371(5) .
N25 H25 0.9026 .
N32 C61P 1.313(6) .
N36 C60P 1.321(6) .
N39 C70P 1.337(6) .
N39 C37P 1.361(6) .
C1P C76P 1.382(7) .
C1P C78P 1.380(7) .
C1P H1P 0.9500 .
C30P C49P 1.491(6) .
C30P C55P 1.530(6) .
C30P H30A 0.9900 .
C30P H30B 0.9900 .
C37P C59P 1.388(6) .
C37P C60P 1.460(6) .
C40P C55P 1.529(6) .
C40P C65P 1.537(6) .
C40P H40A 0.9900 .
C40P H40B 0.9900 .
C42P C59P 1.390(6) .
C42P C63P 1.393(6) .
C42P H42P 0.9500 .
C55P H55A 0.9900 .
C55P H55B 0.9900 .
C56P C65P 1.482(6) 2
C59P H59P 0.9500 .
C61P C73P 1.465(6) .
C63P C70P 1.383(6) .
C63P H63P 0.9500 .
C65P C56P 1.482(6) 2
C65P H65A 0.9900 .
C65P H65B 0.9900 .
C66P C76P 1.391(6) .
C66P H66P 0.9500 .
C70P H70P 0.9500 .
C73P C78P 1.381(6) .
C76P H76P 0.9500 .
C78P H78P 0.9500 .
O1S N1S 1.254(5) .
O2S N1S 1.251(5) .
O3S N1S 1.259(5) .
O4S N2S 1.266(5) .
O5S N2S 1.236(5) .
O6S N2S 1.251(5) .
O7S N3S 1.265(5) .
O8S N3S 1.247(5) .
O9S N3S 1.237(5) .
O10S N4S 1.256(5) .
O11S N4S 1.244(5) .
O12S N4S 1.238(5) .
O1W H1W 0.84(2) .
O2W H2W 0.84(2) .
O3W H3WA 0.850(10) .
O3W H3WB 0.849(10) .
O4W H4WA 0.849(10) .
O4W H4WB 0.850(10) .
O5W H5WA 0.849(10) .
O5W H5WB 0.848(10) .
O6W H6W 0.851(10) .
O7W H7WA 0.849(10) .
O7W H7WB 0.848(10) .
O8W H8WA 0.848(10) .
O8W H8WB 0.849(10) .

loop_
_geom_torsion_atom_site_label_1
_geom_torsion_atom_site_label_2
_geom_torsion_atom_site_label_3
_geom_torsion_atom_site_label_4
_geom_torsion
_geom_torsion_site_symmetry_4
C44P N33 N35 C48P 0.9(5) .
C52P N26 N51 C69P -0.3(5) .
C62P N18 C28P C54P 1.2(6) .
Co1 N18 C28P C54P -170.2(4) .
C62P N18 C28P C69P -179.4(4) .
Co1 N18 C28P C69P 9.3(5) .
C44P C34P C38P C46P -61.6(5) .
N35 N33 C44P N14 -0.9(5) .
N35 N33 C44P C34P -176.0(4) .
C48P N14 C44P N33 0.5(5) .
Co1 N14 C44P N33 171.7(4) .
C48P N14 C44P C34P 175.2(4) .
Co1 N14 C44P C34P -13.5(8) .
C38P C34P C44P N33 80.7(5) .
C38P C34P C44P N14 -93.3(5) .
C68P N27 C45P C72P 0.7(6) .
Co1 N27 C45P C72P -176.3(3) .
C68P N27 C45P C48P -179.2(4) .
Co1 N27 C45P C48P 3.8(5) .
C34P C38P C46P C47P -164.2(4) .
C38P C46P C47P C52P -67.2(5) 3
N33 N35 C48P N14 -0.6(5) .
N33 N35 C48P C45P -179.5(4) .
C44P N14 C48P N35 0.1(5) .
Co1 N14 C48P N35 -174.4(3) .
C44P N14 C48P C45P 179.1(4) .
Co1 N14 C48P C45P 4.5(5) .
N27 C45P C48P N35 173.1(4) .
C72P C45P C48P N35 -6.8(7) .
N27 C45P C48P N14 -5.7(6) .
C72P C45P C48P N14 174.4(4) .
C69P N11 C52P N26 0.5(5) .
Co1 N11 C52P N26 175.2(4) .
C69P N11 C52P C47P 176.5(4) 3
Co1 N11 C52P C47P -8.7(8) 3
N51 N26 C52P N11 -0.1(5) .
N51 N26 C52P C47P -176.4(4) 3
N18 C28P C54P C58P 0.5(7) .
C69P C28P C54P C58P -178.9(4) .
C62P C53P C58P C54P 0.5(7) .
C28P C54P C58P C53P -1.3(7) .
C28P N18 C62P C53P -2.1(6) .
Co1 N18 C62P C53P 168.2(3) .
C58P C53P C62P N18 1.3(7) .
C45P N27 C68P C71P -1.6(7) .
Co1 N27 C68P C71P 175.0(3) .
N26 N51 C69P N11 0.6(5) .
N26 N51 C69P C28P -179.7(4) .
C52P N11 C69P N51 -0.7(5) .
Co1 N11 C69P N51 -177.2(3) .
C52P N11 C69P C28P 179.6(4) .
Co1 N11 C69P C28P 3.0(5) .
N18 C28P C69P N51 171.9(4) .
C54P C28P C69P N51 -8.6(7) .
N18 C28P C69P N11 -8.3(6) .
C54P C28P C69P N11 171.1(4) .
N27 C68P C71P C79P 1.0(7) .
N27 C45P C72P C79P 0.8(7) .
C48P C45P C72P C79P -179.4(4) .
C45P C72P C79P C71P -1.3(7) .
C68P C71P C79P C72P 0.5(7) .
C56P N25 N32 C61P 0.1(5) .
C49P N21 N36 C60P -0.2(5) .
C70P N39 C37P C59P 1.8(6) .
Co2 N39 C37P C59P 177.9(3) .
C70P N39 C37P C60P -177.8(4) .
Co2 N39 C37P C60P -1.7(4) .
C60P N1P C49P N21 -1.1(5) .
Co2 N1P C49P N21 171.8(3) .
C60P N1P C49P C30P 175.3(4) .
Co2 N1P C49P C30P -11.7(8) .
N36 N21 C49P N1P 0.9(5) .
N36 N21 C49P C30P -175.8(4) .
C55P C30P C49P N1P -104.7(5) .
C55P C30P C49P N21 71.3(5) .
C49P C30P C55P C40P -176.7(4) .
C65P C40P C55P C30P 172.3(4) .
C61P N6P C56P N25 0.9(5) .
Co2 N6P C56P N25 171.4(4) .
C61P N6P C56P C65P 179.5(4) 2
Co2 N6P C56P C65P -10.0(8) 2
N32 N25 C56P N6P -0.7(5) .
N32 N25 C56P C65P -179.3(4) 2
N39 C37P C59P C42P -0.3(6) .
C60P C37P C59P C42P 179.3(4) .
C63P C42P C59P C37P -1.1(6) .
N21 N36 C60P N1P -0.6(5) .
N21 N36 C60P C37P -179.8(4) .
C49P N1P C60P N36 1.1(5) .
Co2 N1P C60P N36 -174.1(3) .
C49P N1P C60P C37P -179.6(4) .
Co2 N1P C60P C37P 5.2(5) .
N39 C37P C60P N36 176.9(4) .
C59P C37P C60P N36 -2.7(7) .
N39 C37P C60P N1P -2.3(6) .
C59P C37P C60P N1P 178.1(4) .
N25 N32 C61P N6P 0.5(5) .
N25 N32 C61P C73P -179.3(4) .
C56P N6P C61P N32 -0.9(5) .
Co2 N6P C61P N32 -174.8(3) .
C56P N6P C61P C73P 178.9(4) .
Co2 N6P C61P C73P 4.9(5) .
C59P C42P C63P C70P 0.9(7) .
C55P C40P C65P C56P 57.4(5) 2
C73P N17 C66P C76P 2.2(7) .
Co2 N17 C66P C76P -171.2(3) .
C37P N39 C70P C63P -2.0(6) .
Co2 N39 C70P C63P -177.6(3) .
C42P C63P C70P N39 0.6(7) .
C66P N17 C73P C78P -0.8(6) .
Co2 N17 C73P C78P 173.4(4) .
C66P N17 C73P C61P 179.5(4) .
Co2 N17 C73P C61P -6.4(5) .
N32 C61P C73P N17 -179.3(4) .
N6P C61P C73P N17 1.0(6) .
N32 C61P C73P C78P 0.9(7) .
N6P C61P C73P C78P -178.8(4) .
C78P C1P C76P C66P 0.0(8) .
N17 C66P C76P C1P -1.8(7) .
N17 C73P C78P C1P -1.0(7) .
C61P C73P C78P C1P 178.8(4) .
C76P C1P C78P C73P 1.3(8) .
